data_4003058
loop_
_publ_author_name
'Laurita, Geneva'
'Hickox-Young, Daniel'
'Husremovic, Samra'
'Li, Jun'
'Sleight, Arthur W.'
'Macaluso, Robin'
'Rondinelli, James M.'
'Subramanian, Mas A.'

_publ_section_title
;
 Covalency-driven Structural Evolution in the Polar Pyrochlore Series
 Cd2Nb2O7--xSx
;
_journal_issue 18
_journal_name_full 'Chemistry of Materials'
_journal_page_first 7626
_journal_paper_doi 10.1021/acs.chemmater.9b02466
_journal_volume 31
_journal_year 2019
_chemical_formula_moiety 'Cd Nb O'
_chemical_formula_sum 'Cd0.98 Nb O3.45'
_chemical_formula_weight 258.05
_chemical_name_mineral Cd2Nb2O7
_space_group_IT_number 46
_space_group_name_Hall 'I 2 -2a'
_space_group_name_H-M_alt 'I m a 2'
_symmetry_cell_setting orthorhombic
_symmetry_Int_Tables_number 46
_symmetry_space_group_name_Hall 'I 2 -2a'
_symmetry_space_group_name_H-M 'I m a 2'
_cell_angle_alpha 90
_cell_angle_beta 90
_cell_angle_gamma 90
_cell_formula_units_Z 8
_cell_length_a 7.320662(7)
_cell_length_b 10.370384(12)
_cell_length_c 7.330492(9)
_cell_measurement_temperature 100
_cell_volume 556.5168(11)
_computing_structure_refinement 'GSAS EXPGUI'
_diffrn_ambient_temperature 100
_diffrn_measurement_device_type 'APS, Beamline 11-bm'
_diffrn_radiation_wavelength 0.4137810
_diffrn_source synchrotron
_pd_instr_location 'Argonne National Laboratory'
_pd_proc_ls_prof_R_factor 0.0929
_pd_proc_ls_prof_wR_expected 0.1062
_pd_proc_ls_prof_wR_factor 0.1158
_pd_spec_mounting 'polycrystalline powder in 0.8 mm dia. kapton capillary'
_refine_ls_goodness_of_fit_all 1.09
_cod_data_source_file cm9b02466_si_002.cif
_cod_data_source_block Cd2Nb2O7_100K
_cod_depositor_comments
;
The following automatic conversions were performed:

'_geom_bond_publ_flag' value 'N' changed to 'n' according to
/home/data/users/saulius/crontab/automatic-downloads/current/ACS/lib/dictionaries/cif_core.dic
dictionary named 'cif_core.dic' version 2.4.2 from 2011-04-26 (48
times).

'_geom_angle_publ_flag' value 'N' changed to 'n' according to
/home/data/users/saulius/crontab/automatic-downloads/current/ACS/lib/dictionaries/cif_core.dic
dictionary named 'cif_core.dic' version 2.4.2 from 2011-04-26 (46
times).

Automatic conversion script
Id: cif_fix_values 4973 2017-02-22 13:04:09Z antanas 
;
_cod_original_cell_volume 556.5170(10)
_cod_original_sg_symbol_H-M Ima2
_cod_database_code 4003058

loop_
_symmetry_equiv_pos_site_id
_symmetry_equiv_pos_as_xyz
1 +x,+y,+z
2 -x+1/2,+y,+z
3 +x+1/2,-y,+z
4 -x,-y,+z
101 +x+1/2,+y+1/2,+z+1/2
102 -x,+y+1/2,+z+1/2
103 +x,-y+1/2,+z+1/2
104 -x+1/2,-y+1/2,+z+1/2

loop_
_atom_site_type_symbol
_atom_site_label
_atom_site_fract_x
_atom_site_fract_y
_atom_site_fract_z
_atom_site_occupancy
_atom_site_thermal_displace_type
_atom_site_U_iso_or_equiv
_atom_site_symmetry_multiplicity
Cd Cd 0.0 0.0 0.50668 0.98 Uiso 0.00526(14) 4
Cd Cd_ 0.25 0.25658 0.26518 0.98 Uiso 0.00576(13) 4
Nb Nb 0.0 0.0 0.0233(6) 1.0 Uiso 0.00245(32) 4
Nb Nb_ 0.25 0.73603(11) 0.2534(6) 1.0 Uiso 0.00138(21) 4
O O1 0.25 0.3691(11) 0.0143(22) 0.9 Uiso 0.0011(10) 4
O O2 0.25 0.8134(10) 0.5021(12) 1.0 Uiso 0.0017(19) 4
O O3 0.25 0.0795(12) 0.0050(14) 1.0 Uiso 0.0129(26) 4
O O4 0.9434(8) 0.1208(6) 0.8140(9) 1.0 Uiso 0.0063(11) 8
O O5 0.9425(8) 0.3783(7) 0.6982(9) 1.0 Uiso 0.0019(13) 8

loop_
_geom_angle_atom_site_label_1
_geom_angle_atom_site_label_2
_geom_angle_atom_site_label_3
_geom_angle
_geom_angle_site_symmetry_1
_geom_angle_site_symmetry_3
_geom_angle_publ_flag
O1 Cd1 O1 177.2(9) 101_445 103_455 n
O1 Cd2 O1 176.9(5) 1_555 103_455 n
O1 Cd2 O3 103.6(5) 1_555 103_455 n
O1 Cd2 O3 79.5(5) 103_455 103_455 n
O3 Nb1 O3 172.3(7) 1_555 3_455 n
O3 Nb1 O4 83.2(4) 1_555 1_454 n
O3 Nb1 O4 91.0(4) 1_555 4_654 n
O3 Nb1 O5 96.8(4) 1_555 102_544 n
O3 Nb1 O5 88.5(4) 1_555 103_354 n
O3 Nb1 O4 91.0(4) 3_455 1_454 n
O3 Nb1 O4 83.2(4) 3_455 4_654 n
O3 Nb1 O5 88.5(4) 3_455 102_544 n
O3 Nb1 O5 96.8(4) 3_455 103_354 n
O4 Nb1 O4 81.4(4) 1_454 4_654 n
O4 Nb1 O5 174.6(4) 1_454 102_544 n
O4 Nb1 O5 93.22(29) 1_454 103_354 n
O4 Nb1 O5 93.22(29) 4_654 102_544 n
O4 Nb1 O5 174.6(4) 4_654 103_354 n
O5 Nb1 O5 92.1(5) 102_544 103_354 n
O2 Nb2 O2 171.80(23) 1_555 103_464 n
O2 Nb2 O4 92.3(4) 1_555 101_454 n
O2 Nb2 O4 92.3(4) 1_555 102_554 n
O2 Nb2 O5 83.82(31) 1_555 101_454 n
O2 Nb2 O5 83.82(31) 1_555 102_554 n
O2 Nb2 O4 93.23(32) 103_464 101_454 n
O2 Nb2 O4 93.23(32) 103_464 102_554 n
O2 Nb2 O5 90.2(4) 103_464 101_454 n
O2 Nb2 O5 90.2(4) 103_464 102_554 n
O4 Nb2 O4 96.0(4) 101_454 102_554 n
O4 Nb2 O5 89.24(26) 101_454 101_454 n
O4 Nb2 O5 173.57(27) 101_454 102_554 n
O4 Nb2 O5 173.57(27) 102_554 101_454 n
O4 Nb2 O5 89.24(26) 102_554 102_554 n
O5 Nb2 O5 85.3(4) 101_454 102_554 n
Cd1 O1 Cd1 106.8(5) 101_554 102_554 n
Cd1 O1 Cd2 109.9(6) 101_554 1_555 n
Cd1 O1 Cd2 109.0(5) 101_554 103_554 n
Cd1 O1 Cd2 109.9(6) 102_554 1_555 n
Cd1 O1 Cd2 109.0(5) 102_554 103_554 n
Cd2 O1 Cd2 112.1(5) 1_555 103_554 n
Nb2 O2 Nb2 140.7(6) 1_555 103_465 n
Cd2 O3 Nb1 109.5(4) 103_454 1_555 n
Cd2 O3 Nb1 109.5(4) 103_454 2_555 n
Nb1 O3 Nb1 130.9(6) 1_555 2_555 n
Nb1 O4 Nb2 135.8(4) 1_656 101_545 n
Nb1 O5 Nb2 140.7(4) 102_555 101_545 n

loop_
_geom_bond_atom_site_label_1
_geom_bond_atom_site_label_2
_geom_bond_distance
_geom_bond_site_symmetry_2
_geom_bond_publ_flag
Cd1 O1 2.280(7) 101_445 n
Cd1 O1 2.280(7) 103_555 n
Cd1 O2 2.663(8) 1_545 n
Cd1 O2 2.663(8) 3_465 n
Cd1 O4 2.611(8) 1_455 n
Cd1 O4 2.611(8) 4_655 n
Cd1 O5 2.624(9) 102_644 n
Cd1 O5 2.624(9) 103_454 n
Cd2 O1 2.178(16) 1_555 n
Cd2 O1 2.243(17) 103_555 n
Cd2 O3 2.647(13) 1_555 n
Cd2 O3 2.445(12) 103_555 n
Cd2 O4 2.604(6) 103_454 n
Cd2 O4 2.604(6) 104_654 n
Cd2 O5 2.696(7) 103_454 n
Cd2 O5 2.696(7) 104_654 n
Nb1 O3 2.012(5) 1_555 n
Nb1 O3 2.012(5) 3_455 n
Nb1 O4 2.024(8) 1_454 n
Nb1 O4 2.024(8) 4_654 n
Nb1 O5 1.848(8) 102_644 n
Nb1 O5 1.848(8) 103_454 n
Nb2 O2 1.992(11) 1_555 n
Nb2 O2 1.912(11) 103_564 n
Nb2 O4 1.905(6) 101_454 n
Nb2 O4 1.905(6) 102_654 n
Nb2 O5 2.080(7) 101_454 n
Nb2 O5 2.080(7) 102_654 n
O1 Cd1 2.280(7) 101_554 n
O1 Cd1 2.280(7) 102_554 n
O1 Cd2 2.178(16) 1_555 n
O1 Cd2 2.243(17) 103_554 n
O2 Cd1 2.663(8) 1_565 n
O2 Cd1 2.663(8) 2_565 n
O2 Nb2 1.992(11) 1_555 n
O2 Nb2 1.912(11) 103_565 n
O3 Cd2 2.647(13) 1_555 n
O3 Cd2 2.445(12) 103_554 n
O3 Nb1 2.012(5) 1_555 n
O3 Nb1 2.012(5) 2_555 n
O4 Cd1 2.611(8) 1_655 n
O4 Cd2 2.604(6) 103_655 n
O4 Nb1 2.024(8) 1_656 n
O4 Nb2 1.905(6) 101_545 n
O5 Cd1 2.624(9) 102_655 n
O5 Cd2 2.696(7) 103_655 n
O5 Nb1 1.848(8) 102_655 n
O5 Nb2 2.080(7) 101_545 n
